data_7159687
loop_
_publ_author_name
'Tilly, David P.'
'McColl, Catherine'
'Hu, Mingda'
'Vit&#xf3;rica-Yrez&#xe1;bal, I&#xf1;igo J'
'Webb, Simon J.'

_publ_section_title
;
 Enantioselective conjugate addition to nitroolefins catalysed by helical
 peptides with a single remote stereogenic centre.
;
_journal_issue 48
_journal_name_full 'Organic &amp; biomolecular chemistry'
_journal_page_first 9562
_journal_page_last 9571
_journal_paper_doi 10.1039/d3ob01594g
_journal_volume 21
_journal_year 2023
_chemical_absolute_configuration ad
_chemical_formula_moiety 'C23 H44 N6 O5, H2 O'
_chemical_formula_sum 'C23 H46 N6 O6'
_chemical_formula_weight 502.66
_chemical_name_systematic H2NAib4-L-AlaNHtBu
_space_group_crystal_system monoclinic
_space_group_IT_number 4
_space_group_name_Hall 'P 2yb'
_space_group_name_H-M_alt 'P 1 21 1'
_atom_sites_solution_hydrogens mixed
_atom_sites_solution_primary dual
_audit_creation_date 2022-09-26
_audit_creation_method
;
Olex2 1.5
(compiled 2022.04.07 svn.rca3783a0 for OlexSys, GUI svn.r6498)
;
_audit_update_record
;
2023-07-15 deposited with the CCDC.	2023-11-20 downloaded from the CCDC.
;
_cell_angle_alpha 90
_cell_angle_beta 103.063(2)
_cell_angle_gamma 90
_cell_formula_units_Z 4
_cell_length_a 11.6820(2)
_cell_length_b 16.3850(3)
_cell_length_c 15.2184(3)
_cell_measurement_reflns_used 19451
_cell_measurement_temperature 99.99(14)
_cell_measurement_theta_max 75.7350
_cell_measurement_theta_min 3.0120
_cell_volume 2837.57(9)
_computing_cell_refinement 'CrysAlisPro 1.171.42.53a (Rigaku OD, 2022)'
_computing_data_collection 'CrysAlisPro 1.171.42.53a (Rigaku OD, 2022)'
_computing_data_reduction 'CrysAlisPro 1.171.42.53a (Rigaku OD, 2022)'
_computing_molecular_graphics 'Olex2 1.5 (Dolomanov et al., 2009)'
_computing_publication_material 'Olex2 1.5 (Dolomanov et al., 2009)'
_computing_structure_refinement 'SHELXL 2018/3 (Sheldrick, 2015)'
_computing_structure_solution 'SHELXT  (Sheldrick, 2015)'
_diffrn_ambient_environment N~2~
_diffrn_ambient_temperature 99.99(14)
_diffrn_detector 'Hybrid Pixel Array Detector'
_diffrn_detector_area_resol_mean 10.0000
_diffrn_measured_fraction_theta_full 1.000
_diffrn_measured_fraction_theta_max 0.979
_diffrn_measurement_details
;
List of Runs (angles in degrees, time in seconds):

  # Type    Start    End  Width  t~exp~   \w     \q     \k     \f   Frames
#--------------------------------------------------------------------------
  1  \w     13.00  42.00   1.00    3.00    --  -44.36   0.00 150.00   29
  2  \w   -129.00   7.00   1.00    3.00    --  -44.36   0.00 150.00  136
  3  \w    -73.00  -1.00   1.00    3.00    --  -44.36  38.00 -30.00   72
  4  \w    -70.00  18.00   1.00    3.00    --  -46.44  57.00-180.00   88
  5  \w    -87.00  26.00   1.00    3.00    --  -46.44  76.00  30.00  113
  6  \w   -145.00-119.00   1.00   10.00    -- -107.20  76.00-120.00   26
  7  \w   -174.00 -70.00   1.00   10.00    -- -107.20   0.00  30.00  104
  8  \w   -148.00 -19.00   1.00   10.00    -- -107.20  76.00   0.00  129
  9  \w    -83.00 -19.00   1.00   10.00    -- -107.20  76.00  60.00   64
 10  \w   -140.00 -86.00   1.00   10.00    -- -107.20  76.00  60.00   54
 11  \w   -196.00 -77.00   1.00   10.00    -- -107.20 -38.00 150.00  119
 12  \w   -110.00 -42.00   1.00   10.00    -- -107.20  76.00-180.00   68
 13  \w   -188.00 -69.00   1.00   10.00    -- -107.20 -38.00-180.00  119
 14  \w   -141.00 -24.00   1.00   10.00    -- -107.20  76.00 120.00  117
 15  \w   -112.00 -18.00   1.00   10.00    -- -107.20  76.00-120.00   94
 16  \w   -144.00-117.00   1.00   10.00    -- -107.20  76.00-180.00   27
 17  \w    -83.00 -24.00   1.00    4.00    --    5.00 -76.00  90.00   59
 18  \w    -19.00  38.00   1.00    4.00    --    5.00 -76.00  90.00   57
 19  \w   -131.00 -80.00   1.00    4.00    --  -43.99 -76.00  60.00   51
 20  \w    -29.00  -4.00   1.00    4.00    --  -43.99 -76.00  60.00   25
 21  \w   -134.00 -89.00   1.00    4.00    --  -46.21 -76.00   0.00   45
 22  \w    -87.00 -54.00   1.00    4.00    --  -46.21 -76.00-150.00   33
 23  \w    -60.00  -7.00   1.00    4.00    --  -46.21 -76.00   0.00   53
 24  \w   -134.00-108.00   1.00    4.00    --  -46.21 -76.00-150.00   26
 25  \w    -37.00  -8.00   1.00    4.00    --  -46.21 -76.00-150.00   29
 26  \w    -52.00 -22.00   1.00    4.00    --  -62.00 -76.00 -56.17   30
 27  \w    -68.00 -26.00   1.00    4.00    --  -66.00 -76.00 157.85   42
 28  \w    -55.00 -26.00   1.00    4.00    --  -66.00 -76.00  99.69   29
 29  \w    -63.00 -30.00   1.00    4.00    --  -70.00 -76.00  23.59   33
 30  \w    -56.00 -31.00   1.00    4.00    --  -70.00 -74.00-163.77   25
 31  \w    -60.00 -34.00   1.00    4.00    --  -74.00 -76.00  64.11   26
 32  \w    -60.00 -34.00   1.00    4.00    --  -74.00 -76.00  10.08   26
 33  \w    -62.00 -37.00   1.00    4.00    --  -74.00 -70.00 -84.48   25
 34  \w    -62.00 -34.00   1.00    4.00    --  -74.00 -76.00-104.75   28
 35  \w   -111.00 -43.00   1.00   10.00    --  -82.00 -75.00 111.19   68
 36  \w    -78.00 -47.00   1.00   10.00    --  -86.00 -75.00  -2.49   31
 37  \w    -79.00 -54.00   1.00   10.00    --  -90.00 -73.00-173.20   25
 38  \w   -133.00-107.00   1.00   10.00    --  -90.00 -76.00 141.67   26
 39  \w   -145.00 -99.00   1.00   10.00    --  -90.00 -71.00  87.92   46
 40  \w    -86.00 -53.00   1.00   10.00    --  -90.00 -71.00  87.92   33
 41  \w    -94.00 -50.00   1.00   10.00    --  -90.00 -76.00 141.67   44
 42  \w   -166.00 -54.00   1.00   10.00    --  -94.00 -76.00-116.48  112
 43  \w    -88.00 -54.00   1.00   10.00    --  -94.00 -76.00  52.90   34
 44  \w   -167.00 -94.00   1.00   10.00    --  -94.00 -76.00  52.90   73
 45  \w    -81.00 -54.00   1.00   10.00    --  -94.00 -76.00 -86.49   27
 46  \w   -131.00 -87.00   1.00   10.00    --  -94.00 -76.00 -86.49   44
 47  \w    -80.00 -55.00   1.00   10.00    --  -94.00 -74.00 -43.09   25
 48  \w   -138.00-111.00   1.00   10.00    --  -94.00 -74.00 -43.09   27
 49  \w   -156.00-122.00   1.00   10.00    --  -98.00 -70.00 120.16   34
 50  \w   -122.00 -59.00   1.00   10.00    --  -98.00 -76.00  79.24   63
 51  \w   -157.00 -65.00   1.00   10.00    --  -98.00 -71.00  -2.68   92
 52  \w   -104.00 -59.00   1.00   10.00    --  -98.00 -74.00 -65.19   45
 53  \w   -182.00-156.00   1.00   10.00    --  -98.00 -76.00  79.24   26
 54  \w   -164.00 -60.00   1.00   10.00    --  -98.00 -73.00 -17.07  104
 55  \w   -155.00 -64.00   1.00   10.00    --  -98.00 -69.00   4.29   91
 56  \w    -97.00 -60.00   1.00   10.00    --  -98.00 -73.00  40.75   37
 57  \w   -113.00 -62.00   1.00   10.00    --  -98.00 -73.00-135.88   51
 58  \w   -170.00-103.00   1.00   10.00    --  -98.00 -73.00  40.75   67
 59  \w   -167.00 -60.00   1.00   10.00    --  -98.00 -74.00 -48.87  107
 60  \w   -117.00 -61.00   1.00   10.00    --  -98.00 -70.00 120.16   56
 61  \w   -146.00-109.00   1.00   10.00    --  -98.00 -74.00 -65.19   37
 62  \w    -89.00 -64.00   1.00   10.00    -- -102.00 -74.00 -92.23   25
 63  \w   -191.00-123.00   1.00   10.00    -- -102.00 -74.00 -92.23   68
 64  \w    -93.00 -62.00   1.00   10.00    -- -102.00 -76.00-177.92   31
 65  \w   -189.00-161.00   1.00   10.00    -- -102.00 -76.00-177.92   28
 66  \w   -119.00 -69.00   1.00   10.00    -- -107.20 -74.00 155.91   50
 67  \w   -137.00 -71.00   1.00   10.00    -- -107.20  76.00 -60.00   66
 68  \w   -195.00-169.00   1.00   10.00    -- -107.20 -74.00 155.91   26
;
_diffrn_measurement_device 'four-circle diffractometer'
_diffrn_measurement_device_type 'XtaLAB AFC11 (RINC): Kappa single'
_diffrn_measurement_method '\w scans'
_diffrn_orient_matrix_type 'CrysAlisPro convention (1999,Acta A55,543-557)'
_diffrn_orient_matrix_UB_11 0.0356702000
_diffrn_orient_matrix_UB_12 -0.0071230000
_diffrn_orient_matrix_UB_13 -0.0911954000
_diffrn_orient_matrix_UB_21 -0.0280960000
_diffrn_orient_matrix_UB_22 -0.0919616000
_diffrn_orient_matrix_UB_23 -0.0027985000
_diffrn_orient_matrix_UB_31 -0.1275145000
_diffrn_orient_matrix_UB_32 0.0181907000
_diffrn_orient_matrix_UB_33 -0.0497791000
_diffrn_radiation_monochromator mirror
_diffrn_radiation_probe x-ray
_diffrn_radiation_type 'Cu K\a'
_diffrn_radiation_wavelength 1.54184
_diffrn_reflns_av_R_equivalents 0.0643
_diffrn_reflns_av_unetI/netI 0.0402
_diffrn_reflns_Laue_measured_fraction_full 1.000
_diffrn_reflns_Laue_measured_fraction_max 0.979
_diffrn_reflns_limit_h_max 14
_diffrn_reflns_limit_h_min -14
_diffrn_reflns_limit_k_max 20
_diffrn_reflns_limit_k_min -20
_diffrn_reflns_limit_l_max 18
_diffrn_reflns_limit_l_min -18
_diffrn_reflns_number 72133
_diffrn_reflns_point_group_measured_fraction_full 0.997
_diffrn_reflns_point_group_measured_fraction_max 0.959
_diffrn_reflns_theta_full 67.684
_diffrn_reflns_theta_max 76.438
_diffrn_reflns_theta_min 2.981
_diffrn_source 'Rotating-anode X-ray tube (dual wavelength)'
_diffrn_source_type 'Rigaku (Cu) X-ray DW Source'
_exptl_absorpt_coefficient_mu 0.699
_exptl_absorpt_correction_T_max 1.00000
_exptl_absorpt_correction_T_min 0.70439
_exptl_absorpt_correction_type multi-scan
_exptl_absorpt_process_details
;
CrysAlisPro 1.171.42.53a (Rigaku Oxford Diffraction, 2022)
Empirical absorption correction using spherical harmonics,
implemented in SCALE3 ABSPACK scaling algorithm.
;
_exptl_crystal_colour 'clear light colourless'
_exptl_crystal_colour_lustre clear
_exptl_crystal_colour_modifier light
_exptl_crystal_colour_primary colourless
_exptl_crystal_density_diffrn 1.177
_exptl_crystal_description plate
_exptl_crystal_F_000 1096
_exptl_crystal_recrystallization_method 'Re-crystallisation from solvent: acetonitrile'
_exptl_crystal_size_max 0.11
_exptl_crystal_size_mid 0.08
_exptl_crystal_size_min 0.02
_refine_diff_density_max 0.244
_refine_diff_density_min -0.234
_refine_diff_density_rms 0.041
_refine_ls_abs_structure_details
;
 Flack x determined using 4102 quotients [(I+)-(I-)]/[(I+)+(I-)]
 (Parsons, Flack and Wagner, Acta Cryst. B69 (2013) 249-259).
;
_refine_ls_abs_structure_Flack -0.05(8)
_refine_ls_extinction_method none
_refine_ls_goodness_of_fit_ref 1.060
_refine_ls_hydrogen_treatment constr
_refine_ls_matrix_type full
_refine_ls_number_parameters 655
_refine_ls_number_reflns 11450
_refine_ls_number_restraints 1
_refine_ls_restrained_S_all 1.060
_refine_ls_R_factor_all 0.0485
_refine_ls_R_factor_gt 0.0384
_refine_ls_shift/su_max 0.000
_refine_ls_shift/su_mean 0.000
_refine_ls_structure_factor_coef Fsqd
_refine_ls_weighting_details 'w=1/[\s^2^(Fo^2^)+(0.0497P)^2^+0.2530P] where P=(Fo^2^+2Fc^2^)/3'
_refine_ls_weighting_scheme calc
_refine_ls_wR_factor_gt 0.0912
_refine_ls_wR_factor_ref 0.0972
_reflns_Friedel_coverage 0.890
_reflns_Friedel_fraction_full 0.994
_reflns_Friedel_fraction_max 0.938
_reflns_number_gt 9824
_reflns_number_total 11450
_reflns_threshold_expression 'I > 2\s(I)'
_cod_data_source_file d3ob01594g2.cif
_cod_data_source_block s6125r
_cod_depositor_comments 'Adding full bibliography for 7159687.cif.'
_cod_database_code 7159687
_shelx_shelxl_version_number 2018/3
_shelx_space_group_comment
;
The symmetry employed for this shelxl refinement is uniquely defined
by the following loop, which should always be used as a source of
symmetry information in preference to the above space-group names.
They are only intended as comments.
;
_shelx_estimated_absorpt_t_max 0.986
_shelx_estimated_absorpt_t_min 0.927
_olex2_refinement_description
;
1.a Riding coordinates:
 N3(H3), N6(H6), N9(H9), N12(H12), N23(H23), N27(H27A,H27B), N1(H1A,H1B),
 N37(H37), N40(H40), N43(H43), N49(H49), N52(H52), O69(H69A,H69B), O70(H70A,
 H70B)
1.b Ternary CH refined with riding coordinates:
 C10(H10), C41(H41)
1.c Idealised Me refined as rotating group:
 C14(H14A,H14B,H14C), C15(H15A,H15B,H15C), C16(H16A,H16B,H16C), C18(H18A,H18B,
 H18C), C20(H20A,H20B,H20C), C21(H21A,H21B,H21C), C26(H26A,H26B,H26C), C28(H28A,
 H28B,H28C), C30(H30A,H30B,H30C), C31(H31A,H31B,H31C), C33(H33A,H33B,H33C),
 C34(H34A,H34B,H34C), C45(H45A,H45B,H45C), C46(H46A,H46B,H46C), C47(H47A,H47B,
 H47C), C55(H55A,H55B,H55C), C57(H57A,H57B,H57C), C59(H59A,H59B,H59C), C60(H60A,
 H60B,H60C), C62(H62A,H62B,H62C), C63(H63A,H63B,H63C), C65(H65A,H65B,H65C),
 C67(H67A,H67B,H67C), C68(H68A,H68B,H68C)
;
_olex2_submission_special_instructions 'No special instructions were received'
_oxdiff_exptl_absorpt_empirical_details
;
Empirical correction (ABSPACK) includes:
- Absorption correction using spherical harmonics
- Frame scaling
;
_oxdiff_exptl_absorpt_empirical_full_max 1.516
_oxdiff_exptl_absorpt_empirical_full_min 0.568

loop_
_space_group_symop_operation_xyz
'x, y, z'
'-x, y+1/2, -z'

loop_
_atom_site_label
_atom_site_type_symbol
_atom_site_fract_x
_atom_site_fract_y
_atom_site_fract_z
_atom_site_U_iso_or_equiv
_atom_site_adp_type
_atom_site_occupancy
_atom_site_site_symmetry_order
_atom_site_calc_flag
_atom_site_refinement_flags_posn
_atom_site_refinement_flags_adp
_atom_site_refinement_flags_occupancy
_atom_site_disorder_assembly
_atom_site_disorder_group
O1 O 0.21585(15) 0.48476(12) 0.28815(12) 0.0272(4) Uani 1 1 d . . . . .
O17 O -0.15462(16) 0.45822(13) 0.36949(13) 0.0340(5) Uani 1 1 d . . . . .
O19 O 0.15274(17) 0.56638(14) 0.59344(12) 0.0353(5) Uani 1 1 d . . . . .
O29 O 0.41686(18) 0.63513(13) 0.34705(13) 0.0339(4) Uani 1 1 d . . . . .
O32 O 0.29485(16) 0.38583(12) 0.49403(12) 0.0279(4) Uani 1 1 d . . . . .
N3 N 0.40830(19) 0.45370(14) 0.30887(14) 0.0254(5) Uani 1 1 d . . . . .
H3 H 0.474860 0.464046 0.293175 0.031 Uiso 1 1 d R U . . .
N6 N 0.37602(19) 0.50816(13) 0.47495(14) 0.0227(4) Uani 1 1 d . . . . .
H6 H 0.417349 0.535925 0.443460 0.027 Uiso 1 1 d R U . . .
N9 N 0.14058(18) 0.53624(14) 0.44763(13) 0.0229(4) Uani 1 1 d . . . . .
H9 H 0.179217 0.523549 0.406152 0.028 Uiso 1 1 d R U . . .
N12 N 0.01651(19) 0.39218(14) 0.42536(15) 0.0287(5) Uani 1 1 d . . . . .
H12 H 0.091656 0.398990 0.449921 0.034 Uiso 1 1 d R U . . .
N23 N 0.4349(2) 0.59302(16) 0.20978(15) 0.0307(5) Uani 1 1 d . . . . .
H23 H 0.479029 0.592338 0.169952 0.037 Uiso 1 1 d R U . . .
N27 N 0.6487(3) 0.66697(18) 0.2252(2) 0.0467(7) Uani 1 1 d . . . . .
H27A H 0.658832 0.614500 0.217187 0.056 Uiso 1 1 d R U . . .
H27B H 0.603792 0.687750 0.175947 0.056 Uiso 1 1 d R U . . .
C2 C 0.3113(2) 0.49376(17) 0.26755(16) 0.0252(6) Uani 1 1 d . . . . .
C4 C 0.4072(2) 0.39321(17) 0.37937(17) 0.0250(5) Uani 1 1 d . . . . .
C5 C 0.3522(2) 0.42896(16) 0.45406(17) 0.0237(5) Uani 1 1 d . . . . .
C7 C 0.3361(2) 0.55006(17) 0.54793(16) 0.0250(5) Uani 1 1 d . . . . .
C8 C 0.2013(2) 0.54951(17) 0.53132(16) 0.0250(5) Uani 1 1 d . . . . .
C10 C 0.0134(2) 0.54177(17) 0.42147(17) 0.0249(5) Uani 1 1 d . . . . .
H10 H -0.013560 0.566968 0.473137 0.030 Uiso 1 1 calc R U . . .
C11 C -0.0483(2) 0.45933(17) 0.40245(16) 0.0251(5) Uani 1 1 d . . . . .
C13 C -0.0276(3) 0.30724(18) 0.4128(2) 0.0323(6) Uani 1 1 d . . . . .
C14 C -0.1217(3) 0.2931(2) 0.4662(3) 0.0483(9) Uani 1 1 d . . . . .
H14A H -0.149851 0.236689 0.457673 0.072 Uiso 1 1 calc R U . . .
H14B H -0.187489 0.330610 0.444765 0.072 Uiso 1 1 calc R U . . .
H14C H -0.088345 0.302997 0.530364 0.072 Uiso 1 1 calc R U . . .
C15 C -0.0765(3) 0.2910(2) 0.3135(2) 0.0502(9) Uani 1 1 d . . . . .
H15A H -0.017312 0.305115 0.279551 0.075 Uiso 1 1 calc R U . . .
H15B H -0.147004 0.324196 0.292141 0.075 Uiso 1 1 calc R U . . .
H15C H -0.096721 0.233050 0.304663 0.075 Uiso 1 1 calc R U . . .
C16 C 0.0764(3) 0.2519(2) 0.4491(3) 0.0488(9) Uani 1 1 d . . . . .
H16A H 0.051024 0.194833 0.442097 0.073 Uiso 1 1 calc R U . . .
H16B H 0.107897 0.263795 0.513093 0.073 Uiso 1 1 calc R U . . .
H16C H 0.137516 0.261431 0.415464 0.073 Uiso 1 1 calc R U . . .
C18 C -0.0220(2) 0.59924(18) 0.34173(18) 0.0316(6) Uani 1 1 d . . . . .
H18A H 0.011792 0.580097 0.292075 0.047 Uiso 1 1 calc R U . . .
H18B H 0.007171 0.654238 0.359642 0.047 Uiso 1 1 calc R U . . .
H18C H -0.107866 0.600511 0.322001 0.047 Uiso 1 1 calc R U . . .
C20 C 0.3732(3) 0.63918(18) 0.54669(19) 0.0317(6) Uani 1 1 d . . . . .
H20A H 0.336222 0.663575 0.488391 0.048 Uiso 1 1 calc R U . . .
H20B H 0.458867 0.642335 0.555764 0.048 Uiso 1 1 calc R U . . .
H20C H 0.348452 0.668901 0.595115 0.048 Uiso 1 1 calc R U . . .
C21 C 0.3901(2) 0.51229(19) 0.63914(18) 0.0309(6) Uani 1 1 d . . . . .
H21A H 0.362526 0.541752 0.686487 0.046 Uiso 1 1 calc R U . . .
H21B H 0.475889 0.515899 0.650498 0.046 Uiso 1 1 calc R U . . .
H21C H 0.366567 0.454877 0.639225 0.046 Uiso 1 1 calc R U . . .
C22 C 0.3221(2) 0.54988(19) 0.18887(18) 0.0299(6) Uani 1 1 d . . . . .
C24 C 0.4732(2) 0.63347(18) 0.28729(19) 0.0302(6) Uani 1 1 d . . . . .
C25 C 0.5910(3) 0.67837(19) 0.3004(2) 0.0351(7) Uani 1 1 d . . . . .
C26 C 0.5663(3) 0.7689(2) 0.3089(3) 0.0557(10) Uani 1 1 d . . . . .
H26A H 0.640487 0.799261 0.320263 0.084 Uiso 1 1 calc R U . . .
H26B H 0.527852 0.777345 0.359097 0.084 Uiso 1 1 calc R U . . .
H26C H 0.514798 0.788278 0.252793 0.084 Uiso 1 1 calc R U . . .
C28 C 0.6696(3) 0.6464(3) 0.3872(2) 0.0517(9) Uani 1 1 d . . . . .
H28A H 0.687309 0.588650 0.379738 0.078 Uiso 1 1 calc R U . . .
H28B H 0.629195 0.652116 0.436741 0.078 Uiso 1 1 calc R U . . .
H28C H 0.742958 0.677684 0.401126 0.078 Uiso 1 1 calc R U . . .
C30 C 0.2219(3) 0.6112(2) 0.1703(2) 0.0366(7) Uani 1 1 d . . . . .
H30A H 0.146710 0.582097 0.155024 0.055 Uiso 1 1 calc R U . . .
H30B H 0.229260 0.646330 0.119697 0.055 Uiso 1 1 calc R U . . .
H30C H 0.225018 0.644782 0.224057 0.055 Uiso 1 1 calc R U . . .
C31 C 0.3198(3) 0.4961(2) 0.10628(18) 0.0373(7) Uani 1 1 d . . . . .
H31A H 0.387912 0.459508 0.118514 0.056 Uiso 1 1 calc R U . . .
H31B H 0.322546 0.530652 0.054239 0.056 Uiso 1 1 calc R U . . .
H31C H 0.247416 0.463687 0.093203 0.056 Uiso 1 1 calc R U . . .
C33 C 0.3403(3) 0.31682(19) 0.3398(2) 0.0347(7) Uani 1 1 d . . . . .
H33A H 0.341257 0.276935 0.387922 0.052 Uiso 1 1 calc R U . . .
H33B H 0.377772 0.293144 0.294217 0.052 Uiso 1 1 calc R U . . .
H33C H 0.258814 0.331321 0.311739 0.052 Uiso 1 1 calc R U . . .
C34 C 0.5345(2) 0.37145(18) 0.42262(19) 0.0309(6) Uani 1 1 d . . . . .
H34A H 0.577477 0.421015 0.446440 0.046 Uiso 1 1 calc R U . . .
H34B H 0.571397 0.346735 0.377255 0.046 Uiso 1 1 calc R U . . .
H34C H 0.536494 0.332625 0.471928 0.046 Uiso 1 1 calc R U . . .
O35 O 0.78288(17) 0.62469(12) 0.97372(12) 0.0292(4) Uani 1 1 d . . . . .
O58 O 0.88397(17) 0.36628(12) 0.85007(13) 0.0328(4) Uani 1 1 d . . . . .
O61 O 0.71521(16) 0.52432(13) 0.77281(12) 0.0309(4) Uani 1 1 d . . . . .
O64 O 0.33884(17) 0.55081(14) 0.88177(14) 0.0366(5) Uani 1 1 d . . . . .
O66 O 0.61566(17) 0.47265(14) 1.06771(12) 0.0365(5) Uani 1 1 d . . . . .
N1 N 1.1394(2) 0.31945(19) 0.76137(19) 0.0473(7) Uani 1 1 d . . . . .
H1A H 1.182434 0.281468 0.743603 0.057 Uiso 1 1 d R U . . .
H1B H 1.164854 0.367908 0.749733 0.057 Uiso 1 1 d R U . . .
N37 N 0.86615(19) 0.50057(14) 0.97069(14) 0.0255(5) Uani 1 1 d . . . . .
H37 H 0.913280 0.470074 0.946869 0.031 Uiso 1 1 d R U . . .
N40 N 0.63242(19) 0.46823(14) 0.92319(14) 0.0252(5) Uani 1 1 d . . . . .
H40 H 0.682316 0.465945 0.887737 0.030 Uiso 1 1 d R U . . .
N43 N 0.5129(2) 0.61699(14) 0.90252(15) 0.0289(5) Uani 1 1 d . . . . .
H43 H 0.589688 0.610857 0.913008 0.035 Uiso 1 1 d R U . . .
N49 N 0.9116(2) 0.54418(15) 0.80330(14) 0.0278(5) Uani 1 1 d . . . . .
H49 H 0.979105 0.529327 0.791770 0.033 Uiso 1 1 d R U . . .
N52 N 0.9295(2) 0.39586(16) 0.71779(15) 0.0313(5) Uani 1 1 d . . . . .
H52 H 0.978501 0.388225 0.682256 0.038 Uiso 1 1 d R U . . .
C36 C 0.8454(2) 0.57834(16) 0.94195(17) 0.0251(5) Uani 1 1 d . . . . .
C38 C 0.8121(2) 0.46531(17) 1.04084(16) 0.0259(5) Uani 1 1 d . . . . .
C39 C 0.6773(2) 0.47047(18) 1.01171(17) 0.0271(6) Uani 1 1 d . . . . .
C41 C 0.5079(2) 0.46933(17) 0.88005(17) 0.0272(5) Uani 1 1 d . . . . .
H41 H 0.503644 0.463344 0.813992 0.033 Uiso 1 1 calc R U . . .
C42 C 0.4467(2) 0.54981(18) 0.89032(17) 0.0276(6) Uani 1 1 d . . . . .
C44 C 0.4664(3) 0.70051(18) 0.8998(2) 0.0335(6) Uani 1 1 d . . . . .
C45 C 0.3862(4) 0.7177(2) 0.8082(2) 0.0521(9) Uani 1 1 d . . . . .
H45A H 0.361777 0.775065 0.805220 0.078 Uiso 1 1 calc R U . . .
H45B H 0.316732 0.682563 0.799639 0.078 Uiso 1 1 calc R U . . .
H45C H 0.428484 0.706662 0.760701 0.078 Uiso 1 1 calc R U . . .
C46 C 0.5725(3) 0.7572(2) 0.9134(2) 0.0402(7) Uani 1 1 d . . . . .
H46A H 0.617183 0.745761 0.867557 0.060 Uiso 1 1 calc R U . . .
H46B H 0.622762 0.748299 0.973564 0.060 Uiso 1 1 calc R U . . .
H46C H 0.545692 0.814061 0.908001 0.060 Uiso 1 1 calc R U . . .
C47 C 0.4023(3) 0.7129(2) 0.9758(2) 0.0447(8) Uani 1 1 d . . . . .
H47A H 0.377366 0.769980 0.976521 0.067 Uiso 1 1 calc R U . . .
H47B H 0.455241 0.699487 1.033700 0.067 Uiso 1 1 calc R U . . .
H47C H 0.333233 0.677281 0.966022 0.067 Uiso 1 1 calc R U . . .
C48 C 0.9107(3) 0.60781(18) 0.87036(19) 0.0293(6) Uani 1 1 d . . . . .
C50 C 0.8120(2) 0.50746(18) 0.75844(17) 0.0278(6) Uani 1 1 d . . . . .
C51 C 0.8249(2) 0.44538(19) 0.68551(18) 0.0311(6) Uani 1 1 d . . . . .
C53 C 0.9537(2) 0.36150(17) 0.80000(18) 0.0286(6) Uani 1 1 d . . . . .
C54 C 1.0706(3) 0.31807(19) 0.8311(2) 0.0335(6) Uani 1 1 d . . . . .
C55 C 1.1361(3) 0.3598(2) 0.9177(2) 0.0371(7) Uani 1 1 d . . . . .
H55A H 1.153730 0.416338 0.904455 0.056 Uiso 1 1 calc R U . . .
H55B H 1.209610 0.330548 0.942094 0.056 Uiso 1 1 calc R U . . .
H55C H 1.087018 0.359223 0.962078 0.056 Uiso 1 1 calc R U . . .
C57 C 1.0455(3) 0.2302(2) 0.8514(3) 0.0483(8) Uani 1 1 d . . . . .
H57A H 0.993769 0.228816 0.893799 0.072 Uiso 1 1 calc R U . . .
H57B H 1.119503 0.202432 0.878042 0.072 Uiso 1 1 calc R U . . .
H57C H 1.007147 0.202632 0.795306 0.072 Uiso 1 1 calc R U . . .
C59 C 0.7162(3) 0.3907(2) 0.6624(2) 0.0404(7) Uani 1 1 d . . . . .
H59A H 0.646476 0.424340 0.639354 0.061 Uiso 1 1 calc R U . . .
H59B H 0.706984 0.361808 0.716772 0.061 Uiso 1 1 calc R U . . .
H59C H 0.725393 0.351029 0.616360 0.061 Uiso 1 1 calc R U . . .
C60 C 0.8400(3) 0.4935(2) 0.60311(19) 0.0391(7) Uani 1 1 d . . . . .
H60A H 0.843228 0.455690 0.553859 0.059 Uiso 1 1 calc R U . . .
H60B H 0.913065 0.525067 0.618432 0.059 Uiso 1 1 calc R U . . .
H60C H 0.773324 0.530754 0.584089 0.059 Uiso 1 1 calc R U . . .
C62 C 1.0384(3) 0.6249(2) 0.9183(2) 0.0371(7) Uani 1 1 d . . . . .
H62A H 1.040463 0.666965 0.964436 0.056 Uiso 1 1 calc R U . . .
H62B H 1.082067 0.643924 0.874315 0.056 Uiso 1 1 calc R U . . .
H62C H 1.074497 0.574714 0.946985 0.056 Uiso 1 1 calc R U . . .
C63 C 0.8521(3) 0.6845(2) 0.8249(2) 0.0403(7) Uani 1 1 d . . . . .
H63A H 0.771571 0.671721 0.792697 0.060 Uiso 1 1 calc R U . . .
H63B H 0.896531 0.705020 0.782100 0.060 Uiso 1 1 calc R U . . .
H63C H 0.850301 0.726271 0.870722 0.060 Uiso 1 1 calc R U . . .
C65 C 0.4408(3) 0.39736(19) 0.90553(19) 0.0347(6) Uani 1 1 d . . . . .
H65A H 0.433853 0.403321 0.968177 0.052 Uiso 1 1 calc R U . . .
H65B H 0.483008 0.346767 0.899248 0.052 Uiso 1 1 calc R U . . .
H65C H 0.362245 0.395419 0.865649 0.052 Uiso 1 1 calc R U . . .
C67 C 0.8577(3) 0.50794(19) 1.13051(18) 0.0323(6) Uani 1 1 d . . . . .
H67A H 0.827652 0.563960 1.127002 0.048 Uiso 1 1 calc R U . . .
H67B H 0.943818 0.508981 1.144160 0.048 Uiso 1 1 calc R U . . .
H67C H 0.831153 0.478390 1.178241 0.048 Uiso 1 1 calc R U . . .
C68 C 0.8450(3) 0.37494(18) 1.04979(19) 0.0326(6) Uani 1 1 d . . . . .
H68A H 0.805860 0.349075 1.093177 0.049 Uiso 1 1 calc R U . . .
H68B H 0.930294 0.369518 1.070994 0.049 Uiso 1 1 calc R U . . .
H68C H 0.819776 0.348260 0.990953 0.049 Uiso 1 1 calc R U . . .
O69 O 0.13883(18) 0.51282(15) 0.75961(14) 0.0440(6) Uani 1 1 d . . . . .
H69A H 0.197364 0.535729 0.797052 0.066 Uiso 1 1 d R U . . .
H69B H 0.138884 0.535259 0.707792 0.066 Uiso 1 1 d R U . . .
O70 O 0.62707(18) 0.44954(17) 0.24968(14) 0.0496(7) Uani 1 1 d . . . . .
H70A H 0.637971 0.454816 0.195289 0.074 Uiso 1 1 d R U . . .
H70B H 0.697571 0.448966 0.284029 0.074 Uiso 1 1 d R U . . .

loop_
_atom_site_aniso_label
_atom_site_aniso_U_11
_atom_site_aniso_U_22
_atom_site_aniso_U_33
_atom_site_aniso_U_23
_atom_site_aniso_U_13
_atom_site_aniso_U_12
O1 0.0185(9) 0.0423(11) 0.0212(8) -0.0033(8) 0.0052(7) -0.0029(8)
O17 0.0200(10) 0.0460(12) 0.0341(10) -0.0047(9) 0.0024(8) 0.0016(9)
O19 0.0260(10) 0.0592(13) 0.0210(9) -0.0026(9) 0.0059(8) 0.0100(9)
O29 0.0316(11) 0.0383(11) 0.0343(10) -0.0009(9) 0.0128(9) -0.0038(9)
O32 0.0251(10) 0.0319(10) 0.0285(9) 0.0018(8) 0.0095(8) -0.0012(8)
N3 0.0176(11) 0.0368(13) 0.0233(10) -0.0022(9) 0.0074(9) -0.0001(9)
N6 0.0202(11) 0.0280(11) 0.0210(10) -0.0046(9) 0.0068(8) -0.0013(9)
N9 0.0168(10) 0.0347(12) 0.0178(10) -0.0009(8) 0.0050(8) 0.0030(9)
N12 0.0187(11) 0.0319(12) 0.0347(12) 0.0016(10) 0.0042(9) -0.0026(9)
N23 0.0243(12) 0.0440(14) 0.0254(11) 0.0023(10) 0.0089(9) -0.0040(10)
N27 0.0456(17) 0.0495(17) 0.0514(17) -0.0052(13) 0.0242(14) -0.0067(13)
C2 0.0206(13) 0.0370(15) 0.0178(11) -0.0043(10) 0.0040(10) -0.0005(11)
C4 0.0231(14) 0.0287(13) 0.0241(12) -0.0016(10) 0.0071(10) 0.0008(10)
C5 0.0171(13) 0.0306(14) 0.0228(12) -0.0007(10) 0.0027(10) 0.0012(10)
C7 0.0212(13) 0.0342(14) 0.0197(12) -0.0047(10) 0.0046(10) 0.0015(11)
C8 0.0242(13) 0.0306(14) 0.0209(12) 0.0010(10) 0.0063(10) 0.0050(11)
C10 0.0169(13) 0.0343(14) 0.0236(12) -0.0006(11) 0.0048(10) 0.0019(10)
C11 0.0171(13) 0.0393(16) 0.0193(11) -0.0012(11) 0.0049(10) 0.0025(11)
C13 0.0234(15) 0.0327(15) 0.0408(16) -0.0015(12) 0.0074(12) -0.0038(12)
C14 0.041(2) 0.0407(19) 0.069(2) -0.0057(16) 0.0258(18) -0.0149(15)
C15 0.051(2) 0.045(2) 0.051(2) -0.0148(16) 0.0040(17) 0.0033(16)
C16 0.0337(18) 0.0324(17) 0.079(3) 0.0116(16) 0.0103(17) -0.0023(14)
C18 0.0274(15) 0.0391(15) 0.0265(13) 0.0032(11) 0.0026(11) 0.0049(12)
C20 0.0313(15) 0.0339(15) 0.0297(14) -0.0081(11) 0.0065(11) -0.0020(12)
C21 0.0264(14) 0.0416(16) 0.0225(12) -0.0035(11) 0.0011(11) 0.0058(12)
C22 0.0195(13) 0.0461(17) 0.0240(13) 0.0012(12) 0.0045(10) -0.0029(12)
C24 0.0249(14) 0.0333(15) 0.0322(14) 0.0048(11) 0.0063(11) -0.0006(12)
C25 0.0283(16) 0.0395(16) 0.0393(16) -0.0050(13) 0.0110(13) -0.0067(12)
C26 0.053(2) 0.0410(19) 0.082(3) -0.0077(18) 0.035(2) -0.0108(16)
C28 0.0316(18) 0.075(3) 0.0445(18) -0.0138(18) 0.0010(14) -0.0047(17)
C30 0.0270(15) 0.0498(19) 0.0316(15) 0.0087(13) 0.0036(12) 0.0017(13)
C31 0.0311(16) 0.059(2) 0.0218(13) -0.0029(13) 0.0066(11) -0.0054(14)
C33 0.0354(17) 0.0343(16) 0.0365(16) -0.0084(12) 0.0124(13) -0.0039(13)
C34 0.0264(15) 0.0346(15) 0.0322(14) 0.0002(12) 0.0076(12) 0.0068(12)
O35 0.0268(10) 0.0338(11) 0.0277(9) -0.0003(8) 0.0076(8) 0.0003(8)
O58 0.0288(11) 0.0412(12) 0.0303(10) 0.0029(8) 0.0105(8) 0.0012(8)
O61 0.0203(10) 0.0497(12) 0.0234(9) 0.0052(8) 0.0064(7) 0.0028(8)
O64 0.0212(10) 0.0502(13) 0.0364(11) -0.0008(9) 0.0025(8) -0.0025(9)
O66 0.0229(10) 0.0645(14) 0.0230(9) 0.0033(9) 0.0071(8) -0.0023(9)
N1 0.0424(16) 0.0543(17) 0.0529(17) -0.0112(14) 0.0272(14) 0.0023(13)
N37 0.0223(11) 0.0320(12) 0.0236(10) 0.0040(9) 0.0084(9) 0.0017(9)
N40 0.0224(11) 0.0335(12) 0.0191(10) 0.0005(9) 0.0033(8) -0.0031(9)
N43 0.0238(12) 0.0317(13) 0.0314(12) -0.0006(9) 0.0068(9) 0.0010(9)
N49 0.0209(12) 0.0391(13) 0.0243(11) 0.0020(10) 0.0068(9) -0.0005(10)
N52 0.0231(12) 0.0489(15) 0.0226(11) -0.0006(10) 0.0068(9) 0.0020(10)
C36 0.0220(13) 0.0312(15) 0.0216(12) 0.0019(10) 0.0041(10) -0.0015(11)
C38 0.0228(13) 0.0341(14) 0.0216(12) 0.0041(11) 0.0063(10) -0.0024(11)
C39 0.0235(14) 0.0353(14) 0.0230(12) 0.0020(11) 0.0062(10) -0.0040(11)
C41 0.0230(13) 0.0351(14) 0.0219(12) -0.0005(11) 0.0019(10) -0.0052(11)
C42 0.0251(14) 0.0357(15) 0.0212(12) 0.0028(11) 0.0036(10) -0.0018(12)
C44 0.0315(16) 0.0324(16) 0.0362(15) -0.0006(12) 0.0071(12) 0.0039(12)
C45 0.061(2) 0.0412(19) 0.0450(19) 0.0054(15) -0.0081(17) 0.0074(17)
C46 0.0406(18) 0.0332(16) 0.0496(19) -0.0041(13) 0.0164(15) -0.0004(13)
C47 0.0396(19) 0.0444(19) 0.054(2) -0.0082(15) 0.0186(16) 0.0022(14)
C48 0.0275(15) 0.0338(15) 0.0276(13) 0.0043(11) 0.0082(11) -0.0004(11)
C50 0.0215(14) 0.0425(16) 0.0190(12) 0.0063(11) 0.0039(10) 0.0008(12)
C51 0.0220(14) 0.0496(18) 0.0203(12) 0.0004(11) 0.0017(10) 0.0003(12)
C53 0.0252(14) 0.0344(15) 0.0261(13) -0.0015(11) 0.0055(11) -0.0004(11)
C54 0.0297(16) 0.0386(16) 0.0327(15) -0.0025(12) 0.0082(12) 0.0059(12)
C55 0.0293(16) 0.0488(18) 0.0316(15) -0.0004(13) 0.0036(12) 0.0032(13)
C57 0.053(2) 0.0337(17) 0.058(2) -0.0021(15) 0.0125(17) 0.0053(15)
C59 0.0258(16) 0.061(2) 0.0321(15) -0.0069(15) 0.0022(12) -0.0029(14)
C60 0.0351(17) 0.061(2) 0.0220(13) 0.0021(13) 0.0080(12) 0.0024(14)
C62 0.0303(16) 0.0473(18) 0.0355(15) -0.0024(13) 0.0113(13) -0.0109(14)
C63 0.0464(19) 0.0361(17) 0.0425(17) 0.0135(13) 0.0185(15) 0.0030(14)
C65 0.0308(15) 0.0394(16) 0.0318(14) 0.0021(12) 0.0028(12) -0.0089(12)
C67 0.0281(15) 0.0470(17) 0.0214(13) 0.0027(12) 0.0045(11) -0.0041(13)
C68 0.0305(15) 0.0402(17) 0.0283(14) 0.0083(12) 0.0094(11) -0.0002(12)
O69 0.0259(11) 0.0728(16) 0.0322(11) 0.0066(10) 0.0046(9) -0.0096(10)
O70 0.0195(10) 0.105(2) 0.0256(10) 0.0005(11) 0.0067(8) 0.0025(11)

loop_
_atom_type_symbol
_atom_type_description
_atom_type_scat_dispersion_real
_atom_type_scat_dispersion_imag
_atom_type_scat_source
C C 0.0181 0.0091 'International Tables Vol C Tables 4.2.6.8 and 6.1.1.4'
H H 0.0000 0.0000 'International Tables Vol C Tables 4.2.6.8 and 6.1.1.4'
N N 0.0311 0.0180 'International Tables Vol C Tables 4.2.6.8 and 6.1.1.4'
O O 0.0492 0.0322 'International Tables Vol C Tables 4.2.6.8 and 6.1.1.4'

loop_
_geom_angle_atom_site_label_1
_geom_angle_atom_site_label_2
_geom_angle_atom_site_label_3
_geom_angle
_geom_angle_site_symmetry_1
_geom_angle_site_symmetry_3
_geom_angle_publ_flag
C2 N3 H3 119.0 . . ?
C2 N3 C4 122.0(2) . . ?
C4 N3 H3 119.0 . . ?
C5 N6 H6 118.5 . . ?
C5 N6 C7 122.9(2) . . ?
C7 N6 H6 118.5 . . ?
C8 N9 H9 118.5 . . ?
C8 N9 C10 123.0(2) . . ?
C10 N9 H9 118.5 . . ?
C11 N12 H12 117.3 . . ?
C11 N12 C13 125.4(2) . . ?
C13 N12 H12 117.3 . . ?
C22 N23 H23 118.8 . . ?
C24 N23 H23 118.8 . . ?
C24 N23 C22 122.4(2) . . ?
H27A N27 H27B 109.4 . . ?
C25 N27 H27A 109.5 . . ?
C25 N27 H27B 109.0 . . ?
O1 C2 N3 122.7(2) . . ?
O1 C2 C22 120.5(2) . . ?
N3 C2 C22 116.7(2) . . ?
N3 C4 C5 111.0(2) . . ?
N3 C4 C33 110.8(2) . . ?
N3 C4 C34 107.7(2) . . ?
C33 C4 C5 110.0(2) . . ?
C33 C4 C34 109.9(2) . . ?
C34 C4 C5 107.4(2) . . ?
O32 C5 N6 122.9(2) . . ?
O32 C5 C4 120.8(2) . . ?
N6 C5 C4 116.2(2) . . ?
N6 C7 C8 111.2(2) . . ?
N6 C7 C20 107.3(2) . . ?
N6 C7 C21 111.3(2) . . ?
C20 C7 C8 106.7(2) . . ?
C21 C7 C8 110.2(2) . . ?
C21 C7 C20 109.9(2) . . ?
O19 C8 N9 122.1(2) . . ?
O19 C8 C7 120.1(2) . . ?
N9 C8 C7 117.6(2) . . ?
N9 C10 H10 107.2 . . ?
N9 C10 C11 114.0(2) . . ?
N9 C10 C18 109.6(2) . . ?
C11 C10 H10 107.2 . . ?
C18 C10 H10 107.2 . . ?
C18 C10 C11 111.4(2) . . ?
O17 C11 N12 123.7(3) . . ?
O17 C11 C10 118.7(2) . . ?
N12 C11 C10 117.6(2) . . ?
N12 C13 C14 110.2(2) . . ?
N12 C13 C15 109.6(3) . . ?
N12 C13 C16 106.7(2) . . ?
C15 C13 C14 110.5(3) . . ?
C15 C13 C16 110.4(3) . . ?
C16 C13 C14 109.3(3) . . ?
C13 C14 H14A 109.5 . . ?
C13 C14 H14B 109.5 . . ?
C13 C14 H14C 109.5 . . ?
H14A C14 H14B 109.5 . . ?
H14A C14 H14C 109.5 . . ?
H14B C14 H14C 109.5 . . ?
C13 C15 H15A 109.5 . . ?
C13 C15 H15B 109.5 . . ?
C13 C15 H15C 109.5 . . ?
H15A C15 H15B 109.5 . . ?
H15A C15 H15C 109.5 . . ?
H15B C15 H15C 109.5 . . ?
C13 C16 H16A 109.5 . . ?
C13 C16 H16B 109.5 . . ?
C13 C16 H16C 109.5 . . ?
H16A C16 H16B 109.5 . . ?
H16A C16 H16C 109.5 . . ?
H16B C16 H16C 109.5 . . ?
C10 C18 H18A 109.5 . . ?
C10 C18 H18B 109.5 . . ?
C10 C18 H18C 109.5 . . ?
H18A C18 H18B 109.5 . . ?
H18A C18 H18C 109.5 . . ?
H18B C18 H18C 109.5 . . ?
C7 C20 H20A 109.5 . . ?
C7 C20 H20B 109.5 . . ?
C7 C20 H20C 109.5 . . ?
H20A C20 H20B 109.5 . . ?
H20A C20 H20C 109.5 . . ?
H20B C20 H20C 109.5 . . ?
C7 C21 H21A 109.5 . . ?
C7 C21 H21B 109.5 . . ?
C7 C21 H21C 109.5 . . ?
H21A C21 H21B 109.5 . . ?
H21A C21 H21C 109.5 . . ?
H21B C21 H21C 109.5 . . ?
N23 C22 C2 110.3(2) . . ?
N23 C22 C30 109.8(3) . . ?
N23 C22 C31 107.7(2) . . ?
C30 C22 C2 110.2(2) . . ?
C30 C22 C31 111.0(2) . . ?
C31 C22 C2 107.8(2) . . ?
O29 C24 N23 122.0(3) . . ?
O29 C24 C25 120.3(3) . . ?
N23 C24 C25 117.7(2) . . ?
N27 C25 C24 113.2(2) . . ?
N27 C25 C26 108.6(3) . . ?
N27 C25 C28 109.9(3) . . ?
C26 C25 C24 107.3(3) . . ?
C26 C25 C28 110.6(3) . . ?
C28 C25 C24 107.2(3) . . ?
C25 C26 H26A 109.5 . . ?
C25 C26 H26B 109.5 . . ?
C25 C26 H26C 109.5 . . ?
H26A C26 H26B 109.5 . . ?
H26A C26 H26C 109.5 . . ?
H26B C26 H26C 109.5 . . ?
C25 C28 H28A 109.5 . . ?
C25 C28 H28B 109.5 . . ?
C25 C28 H28C 109.5 . . ?
H28A C28 H28B 109.5 . . ?
H28A C28 H28C 109.5 . . ?
H28B C28 H28C 109.5 . . ?
C22 C30 H30A 109.5 . . ?
C22 C30 H30B 109.5 . . ?
C22 C30 H30C 109.5 . . ?
H30A C30 H30B 109.5 . . ?
H30A C30 H30C 109.5 . . ?
H30B C30 H30C 109.5 . . ?
C22 C31 H31A 109.5 . . ?
C22 C31 H31B 109.5 . . ?
C22 C31 H31C 109.5 . . ?
H31A C31 H31B 109.5 . . ?
H31A C31 H31C 109.5 . . ?
H31B C31 H31C 109.5 . . ?
C4 C33 H33A 109.5 . . ?
C4 C33 H33B 109.5 . . ?
C4 C33 H33C 109.5 . . ?
H33A C33 H33B 109.5 . . ?
H33A C33 H33C 109.5 . . ?
H33B C33 H33C 109.5 . . ?
C4 C34 H34A 109.5 . . ?
C4 C34 H34B 109.5 . . ?
C4 C34 H34C 109.5 . . ?
H34A C34 H34B 109.5 . . ?
H34A C34 H34C 109.5 . . ?
H34B C34 H34C 109.5 . . ?
H1A N1 H1B 109.4 . . ?
C54 N1 H1A 130.9 . . ?
C54 N1 H1B 115.1 . . ?
C36 N37 H37 119.0 . . ?
C36 N37 C38 121.9(2) . . ?
C38 N37 H37 119.0 . . ?
C39 N40 H40 117.2 . . ?
C39 N40 C41 125.6(2) . . ?
C41 N40 H40 117.2 . . ?
C42 N43 H43 117.8 . . ?
C42 N43 C44 124.4(2) . . ?
C44 N43 H43 117.8 . . ?
C48 N49 H49 119.0 . . ?
C50 N49 H49 119.0 . . ?
C50 N49 C48 122.0(2) . . ?
C51 N52 H52 119.0 . . ?
C53 N52 H52 118.9 . . ?
C53 N52 C51 122.1(2) . . ?
O35 C36 N37 122.4(2) . . ?
O35 C36 C48 121.2(2) . . ?
N37 C36 C48 116.3(2) . . ?
N37 C38 C39 110.3(2) . . ?
N37 C38 C67 110.5(2) . . ?
N37 C38 C68 107.7(2) . . ?
C67 C38 C39 111.2(2) . . ?
C67 C38 C68 109.6(2) . . ?
C68 C38 C39 107.4(2) . . ?
O66 C39 N40 122.8(2) . . ?
O66 C39 C38 121.4(2) . . ?
N40 C39 C38 115.7(2) . . ?
N40 C41 H41 105.7 . . ?
N40 C41 C42 114.1(2) . . ?
N40 C41 C65 113.4(2) . . ?
C42 C41 H41 105.7 . . ?
C65 C41 H41 105.7 . . ?
C65 C41 C42 111.4(2) . . ?
O64 C42 N43 123.3(3) . . ?
O64 C42 C41 119.4(3) . . ?
N43 C42 C41 117.2(2) . . ?
N43 C44 C45 110.3(3) . . ?
N43 C44 C46 106.3(2) . . ?
N43 C44 C47 110.1(2) . . ?
C45 C44 C46 109.0(3) . . ?
C45 C44 C47 111.3(3) . . ?
C46 C44 C47 109.8(3) . . ?
C44 C45 H45A 109.5 . . ?
C44 C45 H45B 109.5 . . ?
C44 C45 H45C 109.5 . . ?
H45A C45 H45B 109.5 . . ?
H45A C45 H45C 109.5 . . ?
H45B C45 H45C 109.5 . . ?
C44 C46 H46A 109.5 . . ?
C44 C46 H46B 109.5 . . ?
C44 C46 H46C 109.5 . . ?
H46A C46 H46B 109.5 . . ?
H46A C46 H46C 109.5 . . ?
H46B C46 H46C 109.5 . . ?
C44 C47 H47A 109.5 . . ?
C44 C47 H47B 109.5 . . ?
C44 C47 H47C 109.5 . . ?
H47A C47 H47B 109.5 . . ?
H47A C47 H47C 109.5 . . ?
H47B C47 H47C 109.5 . . ?
N49 C48 C36 110.7(2) . . ?
N49 C48 C62 107.7(2) . . ?
N49 C48 C63 110.2(2) . . ?
C62 C48 C36 107.7(2) . . ?
C63 C48 C36 109.6(2) . . ?
C63 C48 C62 110.9(3) . . ?
O61 C50 N49 122.1(3) . . ?
O61 C50 C51 121.4(2) . . ?
N49 C50 C51 116.5(2) . . ?
N52 C51 C50 109.7(2) . . ?
N52 C51 C59 110.0(3) . . ?
N52 C51 C60 108.8(2) . . ?
C59 C51 C50 110.0(2) . . ?
C60 C51 C50 107.4(2) . . ?
C60 C51 C59 111.0(2) . . ?
O58 C53 N52 121.2(3) . . ?
O58 C53 C54 120.6(2) . . ?
N52 C53 C54 118.2(2) . . ?
N1 C54 C53 111.6(2) . . ?
N1 C54 C55 111.6(3) . . ?
N1 C54 C57 108.9(3) . . ?
C53 C54 C55 107.4(2) . . ?
C57 C54 C53 107.9(3) . . ?
C57 C54 C55 109.4(3) . . ?
C54 C55 H55A 109.5 . . ?
C54 C55 H55B 109.5 . . ?
C54 C55 H55C 109.5 . . ?
H55A C55 H55B 109.5 . . ?
H55A C55 H55C 109.5 . . ?
H55B C55 H55C 109.5 . . ?
C54 C57 H57A 109.5 . . ?
C54 C57 H57B 109.5 . . ?
C54 C57 H57C 109.5 . . ?
H57A C57 H57B 109.5 . . ?
H57A C57 H57C 109.5 . . ?
H57B C57 H57C 109.5 . . ?
C51 C59 H59A 109.5 . . ?
C51 C59 H59B 109.5 . . ?
C51 C59 H59C 109.5 . . ?
H59A C59 H59B 109.5 . . ?
H59A C59 H59C 109.5 . . ?
H59B C59 H59C 109.5 . . ?
C51 C60 H60A 109.5 . . ?
C51 C60 H60B 109.5 . . ?
C51 C60 H60C 109.5 . . ?
H60A C60 H60B 109.5 . . ?
H60A C60 H60C 109.5 . . ?
H60B C60 H60C 109.5 . . ?
C48 C62 H62A 109.5 . . ?
C48 C62 H62B 109.5 . . ?
C48 C62 H62C 109.5 . . ?
H62A C62 H62B 109.5 . . ?
H62A C62 H62C 109.5 . . ?
H62B C62 H62C 109.5 . . ?
C48 C63 H63A 109.5 . . ?
C48 C63 H63B 109.5 . . ?
C48 C63 H63C 109.5 . . ?
H63A C63 H63B 109.5 . . ?
H63A C63 H63C 109.5 . . ?
H63B C63 H63C 109.5 . . ?
C41 C65 H65A 109.5 . . ?
C41 C65 H65B 109.5 . . ?
C41 C65 H65C 109.5 . . ?
H65A C65 H65B 109.5 . . ?
H65A C65 H65C 109.5 . . ?
H65B C65 H65C 109.5 . . ?
C38 C67 H67A 109.5 . . ?
C38 C67 H67B 109.5 . . ?
C38 C67 H67C 109.5 . . ?
H67A C67 H67B 109.5 . . ?
H67A C67 H67C 109.5 . . ?
H67B C67 H67C 109.5 . . ?
C38 C68 H68A 109.5 . . ?
C38 C68 H68B 109.5 . . ?
C38 C68 H68C 109.5 . . ?
H68A C68 H68B 109.5 . . ?
H68A C68 H68C 109.5 . . ?
H68B C68 H68C 109.5 . . ?
H69A O69 H69B 104.5 . . ?
H70A O70 H70B 104.5 . . ?

loop_
_geom_bond_atom_site_label_1
_geom_bond_atom_site_label_2
_geom_bond_distance
_geom_bond_site_symmetry_2
_geom_bond_publ_flag
O1 C2 1.233(3) . ?
O17 C11 1.230(3) . ?
O19 C8 1.238(3) . ?
O29 C24 1.238(3) . ?
O32 C5 1.226(3) . ?
N3 H3 0.8799 . ?
N3 C2 1.337(3) . ?
N3 C4 1.463(3) . ?
N6 H6 0.8799 . ?
N6 C5 1.350(3) . ?
N6 C7 1.469(3) . ?
N9 H9 0.8799 . ?
N9 C8 1.328(3) . ?
N9 C10 1.451(3) . ?
N12 H12 0.8801 . ?
N12 C11 1.337(4) . ?
N12 C13 1.481(4) . ?
N23 H23 0.8800 . ?
N23 C22 1.465(4) . ?
N23 C24 1.339(4) . ?
N27 H27A 0.8801 . ?
N27 H27B 0.8804 . ?
N27 C25 1.465(4) . ?
C2 C22 1.537(4) . ?
C4 C5 1.542(3) . ?
C4 C33 1.526(4) . ?
C4 C34 1.527(4) . ?
C7 C8 1.537(4) . ?
C7 C20 1.525(4) . ?
C7 C21 1.520(4) . ?
C10 H10 1.0000 . ?
C10 C11 1.528(4) . ?
C10 C18 1.518(4) . ?
C13 C14 1.526(4) . ?
C13 C15 1.513(5) . ?
C13 C16 1.516(4) . ?
C14 H14A 0.9800 . ?
C14 H14B 0.9800 . ?
C14 H14C 0.9800 . ?
C15 H15A 0.9800 . ?
C15 H15B 0.9800 . ?
C15 H15C 0.9800 . ?
C16 H16A 0.9800 . ?
C16 H16B 0.9800 . ?
C16 H16C 0.9800 . ?
C18 H18A 0.9800 . ?
C18 H18B 0.9800 . ?
C18 H18C 0.9800 . ?
C20 H20A 0.9800 . ?
C20 H20B 0.9800 . ?
C20 H20C 0.9800 . ?
C21 H21A 0.9800 . ?
C21 H21B 0.9800 . ?
C21 H21C 0.9800 . ?
C22 C30 1.521(4) . ?
C22 C31 1.530(4) . ?
C24 C25 1.533(4) . ?
C25 C26 1.522(5) . ?
C25 C28 1.521(5) . ?
C26 H26A 0.9800 . ?
C26 H26B 0.9800 . ?
C26 H26C 0.9800 . ?
C28 H28A 0.9800 . ?
C28 H28B 0.9800 . ?
C28 H28C 0.9800 . ?
C30 H30A 0.9800 . ?
C30 H30B 0.9800 . ?
C30 H30C 0.9800 . ?
C31 H31A 0.9800 . ?
C31 H31B 0.9800 . ?
C31 H31C 0.9800 . ?
C33 H33A 0.9800 . ?
C33 H33B 0.9800 . ?
C33 H33C 0.9800 . ?
C34 H34A 0.9800 . ?
C34 H34B 0.9800 . ?
C34 H34C 0.9800 . ?
O35 C36 1.226(3) . ?
O58 C53 1.238(3) . ?
O61 C50 1.231(3) . ?
O64 C42 1.237(3) . ?
O66 C39 1.234(3) . ?
N1 H1A 0.8804 . ?
N1 H1B 0.8800 . ?
N1 C54 1.469(4) . ?
N37 H37 0.8801 . ?
N37 C36 1.351(3) . ?
N37 C38 1.475(3) . ?
N40 H40 0.8800 . ?
N40 C39 1.331(3) . ?
N40 C41 1.454(3) . ?
N43 H43 0.8803 . ?
N43 C42 1.334(4) . ?
N43 C44 1.470(4) . ?
N49 H49 0.8800 . ?
N49 C48 1.461(4) . ?
N49 C50 1.350(4) . ?
N52 H52 0.8803 . ?
N52 C51 1.457(4) . ?
N52 C53 1.342(4) . ?
C36 C48 1.543(4) . ?
C38 C39 1.539(4) . ?
C38 C67 1.518(4) . ?
C38 C68 1.528(4) . ?
C41 H41 1.0000 . ?
C41 C42 1.525(4) . ?
C41 C65 1.514(4) . ?
C44 C45 1.520(4) . ?
C44 C46 1.525(4) . ?
C44 C47 1.527(4) . ?
C45 H45A 0.9800 . ?
C45 H45B 0.9800 . ?
C45 H45C 0.9800 . ?
C46 H46A 0.9800 . ?
C46 H46B 0.9800 . ?
C46 H46C 0.9800 . ?
C47 H47A 0.9800 . ?
C47 H47B 0.9800 . ?
C47 H47C 0.9800 . ?
C48 C62 1.531(4) . ?
C48 C63 1.521(4) . ?
C50 C51 1.538(4) . ?
C51 C59 1.529(4) . ?
C51 C60 1.525(4) . ?
C53 C54 1.517(4) . ?
C54 C55 1.527(4) . ?
C54 C57 1.514(5) . ?
C55 H55A 0.9800 . ?
C55 H55B 0.9800 . ?
C55 H55C 0.9800 . ?
C57 H57A 0.9800 . ?
C57 H57B 0.9800 . ?
C57 H57C 0.9800 . ?
C59 H59A 0.9800 . ?
C59 H59B 0.9800 . ?
C59 H59C 0.9800 . ?
C60 H60A 0.9800 . ?
C60 H60B 0.9800 . ?
C60 H60C 0.9800 . ?
C62 H62A 0.9800 . ?
C62 H62B 0.9800 . ?
C62 H62C 0.9800 . ?
C63 H63A 0.9800 . ?
C63 H63B 0.9800 . ?
C63 H63C 0.9800 . ?
C65 H65A 0.9800 . ?
C65 H65B 0.9800 . ?
C65 H65C 0.9800 . ?
C67 H67A 0.9800 . ?
C67 H67B 0.9800 . ?
C67 H67C 0.9800 . ?
C68 H68A 0.9800 . ?
C68 H68B 0.9800 . ?
C68 H68C 0.9800 . ?
O69 H69A 0.8700 . ?
O69 H69B 0.8702 . ?
O70 H70A 0.8698 . ?
O70 H70B 0.8701 . ?

loop_
_geom_torsion_atom_site_label_1
_geom_torsion_atom_site_label_2
_geom_torsion_atom_site_label_3
_geom_torsion_atom_site_label_4
_geom_torsion
_geom_torsion_site_symmetry_1
_geom_torsion_site_symmetry_2
_geom_torsion_site_symmetry_3
_geom_torsion_site_symmetry_4
_geom_torsion_publ_flag
O1 C2 C22 N23 143.1(3) . . . . ?
O1 C2 C22 C30 21.7(4) . . . . ?
O1 C2 C22 C31 -99.5(3) . . . . ?
O29 C24 C25 N27 177.3(3) . . . . ?
O29 C24 C25 C26 -62.9(4) . . . . ?
O29 C24 C25 C28 55.9(4) . . . . ?
N3 C2 C22 N23 -39.5(3) . . . . ?
N3 C2 C22 C30 -160.9(2) . . . . ?
N3 C2 C22 C31 77.9(3) . . . . ?
N3 C4 C5 O32 146.4(2) . . . . ?
N3 C4 C5 N6 -36.7(3) . . . . ?
N6 C7 C8 O19 164.9(2) . . . . ?
N6 C7 C8 N9 -19.8(3) . . . . ?
N9 C10 C11 O17 -171.4(2) . . . . ?
N9 C10 C11 N12 10.6(3) . . . . ?
N23 C24 C25 N27 -2.6(4) . . . . ?
N23 C24 C25 C26 117.2(3) . . . . ?
N23 C24 C25 C28 -124.0(3) . . . . ?
C2 N3 C4 C5 -52.8(3) . . . . ?
C2 N3 C4 C33 69.7(3) . . . . ?
C2 N3 C4 C34 -170.0(2) . . . . ?
C4 N3 C2 O1 2.7(4) . . . . ?
C4 N3 C2 C22 -174.6(2) . . . . ?
C5 N6 C7 C8 -60.1(3) . . . . ?
C5 N6 C7 C20 -176.5(2) . . . . ?
C5 N6 C7 C21 63.2(3) . . . . ?
C7 N6 C5 O32 0.4(4) . . . . ?
C7 N6 C5 C4 -176.4(2) . . . . ?
C8 N9 C10 C11 -107.6(3) . . . . ?
C8 N9 C10 C18 126.7(3) . . . . ?
C10 N9 C8 O19 1.2(4) . . . . ?
C10 N9 C8 C7 -174.0(2) . . . . ?
C11 N12 C13 C14 -61.0(4) . . . . ?
C11 N12 C13 C15 60.8(3) . . . . ?
C11 N12 C13 C16 -179.6(3) . . . . ?
C13 N12 C11 O17 1.7(4) . . . . ?
C13 N12 C11 C10 179.6(2) . . . . ?
C18 C10 C11 O17 -46.7(3) . . . . ?
C18 C10 C11 N12 135.3(2) . . . . ?
C20 C7 C8 O19 -78.3(3) . . . . ?
C20 C7 C8 N9 97.0(3) . . . . ?
C21 C7 C8 O19 41.0(4) . . . . ?
C21 C7 C8 N9 -143.7(2) . . . . ?
C22 N23 C24 O29 1.8(4) . . . . ?
C22 N23 C24 C25 -178.3(3) . . . . ?
C24 N23 C22 C2 -50.3(4) . . . . ?
C24 N23 C22 C30 71.3(3) . . . . ?
C24 N23 C22 C31 -167.7(3) . . . . ?
C33 C4 C5 O32 23.5(4) . . . . ?
C33 C4 C5 N6 -159.6(2) . . . . ?
C34 C4 C5 O32 -96.1(3) . . . . ?
C34 C4 C5 N6 80.8(3) . . . . ?
O35 C36 C48 N49 -142.4(3) . . . . ?
O35 C36 C48 C62 100.1(3) . . . . ?
O35 C36 C48 C63 -20.6(4) . . . . ?
O58 C53 C54 N1 179.9(3) . . . . ?
O58 C53 C54 C55 -57.6(4) . . . . ?
O58 C53 C54 C57 60.3(4) . . . . ?
O61 C50 C51 N52 -140.9(3) . . . . ?
O61 C50 C51 C59 -19.9(4) . . . . ?
O61 C50 C51 C60 101.0(3) . . . . ?
N37 C36 C48 N49 41.1(3) . . . . ?
N37 C36 C48 C62 -76.4(3) . . . . ?
N37 C36 C48 C63 162.9(3) . . . . ?
N37 C38 C39 O66 -154.0(3) . . . . ?
N37 C38 C39 N40 29.3(3) . . . . ?
N40 C41 C42 O64 -158.1(2) . . . . ?
N40 C41 C42 N43 26.1(3) . . . . ?
N49 C50 C51 N52 41.2(3) . . . . ?
N49 C50 C51 C59 162.3(3) . . . . ?
N49 C50 C51 C60 -76.8(3) . . . . ?
N52 C53 C54 N1 -1.5(4) . . . . ?
N52 C53 C54 C55 121.1(3) . . . . ?
N52 C53 C54 C57 -121.1(3) . . . . ?
C36 N37 C38 C39 57.6(3) . . . . ?
C36 N37 C38 C67 -65.7(3) . . . . ?
C36 N37 C38 C68 174.6(2) . . . . ?
C38 N37 C36 O35 1.7(4) . . . . ?
C38 N37 C36 C48 178.2(2) . . . . ?
C39 N40 C41 C42 68.0(3) . . . . ?
C39 N40 C41 C65 -61.1(4) . . . . ?
C41 N40 C39 O66 1.0(5) . . . . ?
C41 N40 C39 C38 177.7(2) . . . . ?
C42 N43 C44 C45 -59.9(4) . . . . ?
C42 N43 C44 C46 -177.9(3) . . . . ?
C42 N43 C44 C47 63.3(4) . . . . ?
C44 N43 C42 O64 -5.4(4) . . . . ?
C44 N43 C42 C41 170.2(2) . . . . ?
C48 N49 C50 O61 -1.5(4) . . . . ?
C48 N49 C50 C51 176.3(2) . . . . ?
C50 N49 C48 C36 53.0(3) . . . . ?
C50 N49 C48 C62 170.6(2) . . . . ?
C50 N49 C48 C63 -68.4(3) . . . . ?
C51 N52 C53 O58 4.6(4) . . . . ?
C51 N52 C53 C54 -174.0(3) . . . . ?
C53 N52 C51 C50 47.4(4) . . . . ?
C53 N52 C51 C59 -73.6(3) . . . . ?
C53 N52 C51 C60 164.6(3) . . . . ?
C65 C41 C42 O64 -28.0(3) . . . . ?
C65 C41 C42 N43 156.2(2) . . . . ?
C67 C38 C39 O66 -31.0(4) . . . . ?
C67 C38 C39 N40 152.2(3) . . . . ?
C68 C38 C39 O66 88.9(3) . . . . ?
C68 C38 C39 N40 -87.8(3) . . . . ?
